data_7112087
loop_
_publ_author_name
'O. A. Varzatskii'
'V. V. Novikov'
'S. V. Shulga'
'A. S. Belov'
'A. V. Vologzhanina'
'V. V. Negrutska'
'I. Y. Dubey'
'Yu. N. Bubnov'
'Ya. Z. Voloshin'

_publ_section_title
;
 Copper-promoted reductive homocoupling of quasi-aromatic iron(II)
 clathrochelates: boosting the inhibitory activity in a transcription
 assay
;
_journal_name_full 'Chem. Commun.'
_journal_page_first 3166
_journal_paper_doi 10.1039/c3cc47018k
_journal_volume 50
_journal_year 2014
_chemical_formula_moiety 'C30 H20 B2 Br2 F2 Fe N6 O6, C H2 Cl2 '
_chemical_formula_sum 'C31 H22 B2 Br2 Cl2 F2 Fe N6 O6'
_chemical_formula_weight 920.74
_chemical_name_systematic
;
?
;
_space_group_IT_number 14
_symmetry_cell_setting monoclinic
_symmetry_space_group_name_Hall '-P 2yn'
_symmetry_space_group_name_H-M 'P 1 21/n 1'
_atom_sites_solution_hydrogens geom
_atom_sites_solution_primary direct
_atom_sites_solution_secondary difmap
_audit_creation_method SHELXL-97
_cell_angle_alpha 90.00
_cell_angle_beta 96.463(4)
_cell_angle_gamma 90.00
_cell_formula_units_Z 4
_cell_length_a 13.913(2)
_cell_length_b 17.521(2)
_cell_length_c 16.0443(17)
_cell_measurement_reflns_used 2252
_cell_measurement_temperature 100(2)
_cell_measurement_theta_max 30.81
_cell_measurement_theta_min 2.75
_cell_volume 3886.3(8)
_computing_cell_refinement 'APEX2 (Bruker, 2005)'
_computing_data_collection 'APEX2 (Bruker, 2005)'
_computing_data_reduction 'APEX2 (Bruker, 2005)'
_computing_molecular_graphics 'SHELXTL ver. 5.1 (Sheldrick, 2008)'
_computing_publication_material 'SHELXTL ver. 5.1 (Sheldrick, 2008)'
_computing_structure_refinement 'SHELXTL ver. 5.1 (Sheldrick, 2008)'
_computing_structure_solution 'SHELXTL ver. 5.1 (Sheldrick, 2008)'
_diffrn_ambient_temperature 100(2)
_diffrn_measured_fraction_theta_full 0.996
_diffrn_measured_fraction_theta_max 0.996
_diffrn_measurement_device_type 'Bruker Apex II CCD area detector'
_diffrn_measurement_method 'omega scans'
_diffrn_radiation_monochromator graphite
_diffrn_radiation_source 'fine-focus sealed tube'
_diffrn_radiation_type MoK\a
_diffrn_radiation_wavelength 0.71073
_diffrn_reflns_av_R_equivalents 0.0296
_diffrn_reflns_av_sigmaI/netI 0.0189
_diffrn_reflns_limit_h_max 18
_diffrn_reflns_limit_h_min -18
_diffrn_reflns_limit_k_max 23
_diffrn_reflns_limit_k_min -23
_diffrn_reflns_limit_l_max 21
_diffrn_reflns_limit_l_min -21
_diffrn_reflns_number 57472
_diffrn_reflns_theta_full 28.00
_diffrn_reflns_theta_max 28.00
_diffrn_reflns_theta_min 1.73
_exptl_absorpt_coefficient_mu 2.640
_exptl_absorpt_correction_T_max 0.705
_exptl_absorpt_correction_T_min 0.630
_exptl_absorpt_correction_type multi-scan
_exptl_absorpt_process_details 'SADABS (Sheldrick, 1998)'
_exptl_crystal_colour red
_exptl_crystal_density_diffrn 1.574
_exptl_crystal_density_method 'not measured'
_exptl_crystal_description prism
_exptl_crystal_F_000 1824
_exptl_crystal_size_max 0.32
_exptl_crystal_size_mid 0.15
_exptl_crystal_size_min 0.13
_refine_diff_density_max 2.707
_refine_diff_density_min -1.637
_refine_diff_density_rms 0.160
_refine_ls_extinction_method none
_refine_ls_goodness_of_fit_ref 1.005
_refine_ls_hydrogen_treatment constr
_refine_ls_matrix_type full
_refine_ls_number_parameters 468
_refine_ls_number_reflns 9354
_refine_ls_number_restraints 4
_refine_ls_restrained_S_all 1.005
_refine_ls_R_factor_all 0.0780
_refine_ls_R_factor_gt 0.0669
_refine_ls_shift/su_max 0.002
_refine_ls_shift/su_mean 0.000
_refine_ls_structure_factor_coef Fsqd
_refine_ls_weighting_details 'calc w=1/[\s^2^(Fo^2^)+(0.1000P)^2^+25.0000P] where P=(Fo^2^+2Fc^2^)/3'
_refine_ls_weighting_scheme calc
_refine_ls_wR_factor_gt 0.1822
_refine_ls_wR_factor_ref 0.1952
_reflns_number_gt 7867
_reflns_number_total 9354
_reflns_threshold_expression I>2\s(I)
_cod_data_source_file c3cc47018k2.cif
_cod_data_source_block sh144
_cod_original_cell_volume 3886.1(9)
_cod_original_sg_symbol_H-M 'P 21/n'
_cod_database_code 7112087

loop_
_symmetry_equiv_pos_as_xyz
'x, y, z'
'-x+1/2, y+1/2, -z+1/2'
'-x, -y, -z'
'x-1/2, -y-1/2, z-1/2'

loop_
_atom_site_label
_atom_site_type_symbol
_atom_site_fract_x
_atom_site_fract_y
_atom_site_fract_z
_atom_site_U_iso_or_equiv
_atom_site_adp_type
_atom_site_occupancy
_atom_site_symmetry_multiplicity
_atom_site_calc_flag
_atom_site_refinement_flags
_atom_site_disorder_assembly
_atom_site_disorder_group
Br1 Br 1.07675(3) 0.60803(3) 0.17079(3) 0.03005(14) Uani 1 1 d . . .
Br2 Br 1.08926(4) 0.60629(4) -0.05698(3) 0.03837(16) Uani 1 1 d . . .
Fe1 Fe 0.77292(5) 0.62639(4) 0.01030(4) 0.02158(16) Uani 1 1 d . . .
F1 F 0.7535(2) 0.61289(15) 0.27754(18) 0.0311(6) Uani 1 1 d . . .
F2 F 0.7907(2) 0.64380(16) -0.25662(17) 0.0314(6) Uani 1 1 d . . .
N1 N 0.8763(3) 0.6347(2) 0.0996(2) 0.0257(8) Uani 1 1 d . . .
N2 N 0.8826(3) 0.6051(2) -0.0487(3) 0.0262(8) Uani 1 1 d . . .
N3 N 0.7302(3) 0.5416(2) 0.0705(2) 0.0234(7) Uani 1 1 d . . .
N4 N 0.6994(3) 0.5706(2) -0.0772(2) 0.0239(7) Uani 1 1 d . . .
N5 N 0.7021(3) 0.6909(2) 0.0769(2) 0.0227(7) Uani 1 1 d . . .
N6 N 0.7572(3) 0.7159(2) -0.0578(2) 0.0235(7) Uani 1 1 d . . .
O1 O 0.8611(3) 0.6398(2) 0.1817(2) 0.0285(7) Uani 1 1 d . . .
O2 O 0.8782(3) 0.60309(19) -0.1335(2) 0.0296(7) Uani 1 1 d . . .
O3 O 0.7394(3) 0.53971(18) 0.1564(2) 0.0264(7) Uani 1 1 d . . .
O4 O 0.7011(3) 0.58897(19) -0.1596(2) 0.0274(7) Uani 1 1 d . . .
O5 O 0.6887(3) 0.67360(19) 0.1580(2) 0.0270(7) Uani 1 1 d . . .
O6 O 0.7747(3) 0.71673(19) -0.1403(2) 0.0275(7) Uani 1 1 d . . .
B1 B 0.7596(4) 0.6166(3) 0.1943(3) 0.0265(10) Uani 1 1 d . . .
B2 B 0.7854(4) 0.6379(3) -0.1729(3) 0.0271(10) Uani 1 1 d . . .
C1 C 0.9633(4) 0.6197(3) 0.0827(3) 0.0301(10) Uani 1 1 d . . .
C2 C 0.9677(4) 0.6084(3) -0.0060(3) 0.0307(10) Uani 1 1 d . . .
C3 C 0.6781(3) 0.4875(2) 0.0301(3) 0.0221(8) Uani 1 1 d . . .
C4 C 0.6658(3) 0.5032(2) -0.0599(3) 0.0238(8) Uani 1 1 d . . .
C5 C 0.6874(3) 0.7623(2) 0.0539(3) 0.0226(8) Uani 1 1 d . . .
C6 C 0.7130(3) 0.7754(2) -0.0304(3) 0.0218(8) Uani 1 1 d . . .
C7 C 0.6376(3) 0.4207(2) 0.0707(3) 0.0235(8) Uani 1 1 d . . .
C8 C 0.6906(4) 0.3845(3) 0.1392(3) 0.0288(10) Uani 1 1 d . . .
H8A H 0.7525 0.4036 0.1603 0.035 Uiso 1 1 calc R . .
C9 C 0.6536(4) 0.3214(3) 0.1763(3) 0.0337(11) Uani 1 1 d . . .
H9A H 0.6908 0.2970 0.2220 0.040 Uiso 1 1 calc R . .
C10 C 0.5630(4) 0.2934(3) 0.1476(4) 0.0367(11) Uani 1 1 d . . .
H10A H 0.5380 0.2501 0.1734 0.044 Uiso 1 1 calc R . .
C11 C 0.5084(4) 0.3293(3) 0.0804(3) 0.0326(10) Uani 1 1 d . . .
H11A H 0.4454 0.3112 0.0614 0.039 Uiso 1 1 calc R . .
C12 C 0.5464(4) 0.3916(3) 0.0411(3) 0.0276(9) Uani 1 1 d . . .
H12A H 0.5101 0.4144 -0.0062 0.033 Uiso 1 1 calc R . .
C13 C 0.6247(3) 0.4487(3) -0.1255(3) 0.0265(9) Uani 1 1 d . . .
C14 C 0.6625(4) 0.3749(3) -0.1272(3) 0.0312(10) Uani 1 1 d . . .
H14A H 0.7131 0.3593 -0.0860 0.037 Uiso 1 1 calc R . .
C15 C 0.6258(4) 0.3243(3) -0.1897(4) 0.0378(12) Uani 1 1 d . . .
H15A H 0.6534 0.2749 -0.1926 0.045 Uiso 1 1 calc R . .
C16 C 0.5493(4) 0.3457(3) -0.2473(3) 0.0401(13) Uani 1 1 d . . .
H16A H 0.5236 0.3105 -0.2891 0.048 Uiso 1 1 calc R . .
C17 C 0.5100(4) 0.4180(4) -0.2448(3) 0.0402(12) Uani 1 1 d . . .
H17A H 0.4569 0.4322 -0.2842 0.048 Uiso 1 1 calc R . .
C18 C 0.5484(4) 0.4703(3) -0.1842(3) 0.0343(11) Uani 1 1 d . . .
H18A H 0.5225 0.5204 -0.1831 0.041 Uiso 1 1 calc R . .
C19 C 0.6543(3) 0.8219(3) 0.1092(3) 0.0244(9) Uani 1 1 d . . .
C20 C 0.5756(4) 0.8092(3) 0.1540(3) 0.0293(10) Uani 1 1 d . . .
H20A H 0.5425 0.7617 0.1491 0.035 Uiso 1 1 calc R . .
C21 C 0.5457(4) 0.8656(3) 0.2056(3) 0.0375(12) Uani 1 1 d . . .
H21A H 0.4920 0.8572 0.2361 0.045 Uiso 1 1 calc R . .
C22 C 0.5957(5) 0.9358(3) 0.2126(3) 0.0409(13) Uani 1 1 d . . .
H22A H 0.5756 0.9748 0.2480 0.049 Uiso 1 1 calc R . .
C23 C 0.6729(5) 0.9477(3) 0.1687(3) 0.0387(12) Uani 1 1 d . . .
H23A H 0.7064 0.9950 0.1741 0.046 Uiso 1 1 calc R . .
C24 C 0.7032(4) 0.8918(3) 0.1162(3) 0.0303(10) Uani 1 1 d . . .
H24A H 0.7565 0.9009 0.0854 0.036 Uiso 1 1 calc R . .
C25 C 0.6894(3) 0.8471(2) -0.0770(3) 0.0241(9) Uani 1 1 d . . .
C26 C 0.6007(4) 0.8826(3) -0.0697(3) 0.0296(10) Uani 1 1 d . . .
H26A H 0.5541 0.8585 -0.0396 0.036 Uiso 1 1 calc R . .
C27 C 0.5812(4) 0.9537(3) -0.1067(3) 0.0371(12) Uani 1 1 d . . .
H27A H 0.5207 0.9777 -0.1027 0.044 Uiso 1 1 calc R . .
C28 C 0.6500(5) 0.9895(3) -0.1496(4) 0.0396(12) Uani 1 1 d . . .
H28A H 0.6373 1.0388 -0.1730 0.048 Uiso 1 1 calc R . .
C29 C 0.7371(4) 0.9535(3) -0.1583(3) 0.0349(11) Uani 1 1 d . . .
H29A H 0.7831 0.9777 -0.1890 0.042 Uiso 1 1 calc R . .
C30 C 0.7575(4) 0.8820(3) -0.1221(3) 0.0288(10) Uani 1 1 d . . .
H30A H 0.8172 0.8573 -0.1282 0.035 Uiso 1 1 calc R . .
C1S C 0.9894(17) 0.9005(6) 0.1383(12) 0.076(6) Uiso 0.432(8) 1 d PD A 1
H1SA H 0.9482 0.9114 0.1833 0.092 Uiso 0.432(8) 1 calc PR A 1
H1SB H 1.0576 0.9007 0.1636 0.092 Uiso 0.432(8) 1 calc PR A 1
Cl1 Cl 0.9613(7) 0.8129(5) 0.0975(6) 0.122(3) Uiso 0.432(8) 1 d PD A 1
Cl2 Cl 0.9734(16) 0.9700(12) 0.0646(13) 0.270(10) Uiso 0.432(8) 1 d PD A 1
C2S C 1.2115(14) 0.8225(14) -0.025(2) 0.165(13) Uiso 0.568(8) 1 d PD A 2
H2SA H 1.2032 0.7955 -0.0798 0.198 Uiso 0.568(8) 1 calc PR A 2
H2SB H 1.1715 0.7976 0.0142 0.198 Uiso 0.568(8) 1 calc PR A 2
Cl3 Cl 1.3301(11) 0.8286(9) 0.0149(10) 0.246(7) Uiso 0.568(8) 1 d PD A 2
Cl4 Cl 1.1874(17) 0.9173(14) -0.0360(16) 0.353(12) Uiso 0.568(8) 1 d PD A 2

loop_
_atom_site_aniso_label
_atom_site_aniso_U_11
_atom_site_aniso_U_22
_atom_site_aniso_U_33
_atom_site_aniso_U_23
_atom_site_aniso_U_13
_atom_site_aniso_U_12
Br1 0.0214(2) 0.0421(3) 0.0262(2) 0.00691(18) 0.00093(17) 0.00227(18)
Br2 0.0250(3) 0.0629(4) 0.0284(3) 0.0007(2) 0.00864(19) 0.0166(2)
Fe1 0.0245(3) 0.0189(3) 0.0215(3) -0.0007(2) 0.0037(2) 0.0008(2)
F1 0.0435(17) 0.0248(13) 0.0249(14) 0.0003(10) 0.0038(12) 0.0007(11)
F2 0.0439(17) 0.0267(14) 0.0251(14) -0.0027(11) 0.0103(12) -0.0013(12)
N1 0.0272(19) 0.0252(18) 0.0244(18) 0.0005(14) 0.0013(15) -0.0018(15)
N2 0.027(2) 0.0250(19) 0.0273(19) -0.0013(15) 0.0072(15) 0.0032(15)
N3 0.0271(18) 0.0211(17) 0.0223(18) 0.0011(13) 0.0044(14) 0.0026(14)
N4 0.0266(19) 0.0242(18) 0.0209(17) -0.0016(14) 0.0031(14) 0.0002(14)
N5 0.0270(18) 0.0212(17) 0.0202(17) -0.0001(13) 0.0041(14) 0.0018(14)
N6 0.0258(18) 0.0238(18) 0.0213(17) 0.0007(14) 0.0040(14) -0.0007(14)
O1 0.0326(18) 0.0292(17) 0.0235(16) -0.0010(13) 0.0020(13) -0.0025(14)
O2 0.0327(18) 0.0316(17) 0.0258(17) -0.0019(13) 0.0085(14) 0.0046(14)
O3 0.0348(17) 0.0232(15) 0.0209(15) 0.0014(12) 0.0015(13) -0.0006(13)
O4 0.0340(18) 0.0262(16) 0.0223(15) 0.0000(12) 0.0045(13) -0.0020(13)
O5 0.0347(18) 0.0248(16) 0.0226(15) 0.0019(12) 0.0085(13) 0.0033(13)
O6 0.0362(18) 0.0262(16) 0.0212(15) -0.0006(12) 0.0082(13) 0.0003(13)
B1 0.033(3) 0.021(2) 0.025(2) 0.0003(18) 0.002(2) -0.0005(19)
B2 0.031(3) 0.025(2) 0.026(2) -0.0015(19) 0.006(2) 0.002(2)
C1 0.028(2) 0.030(2) 0.032(2) 0.0034(19) 0.0014(19) 0.0001(18)
C2 0.023(2) 0.034(3) 0.035(3) 0.0040(19) 0.0076(19) 0.0039(18)
C3 0.0209(19) 0.0198(19) 0.026(2) -0.0016(16) 0.0029(16) 0.0019(15)
C4 0.023(2) 0.021(2) 0.027(2) -0.0029(16) 0.0032(16) 0.0003(16)
C5 0.024(2) 0.022(2) 0.022(2) -0.0007(16) 0.0021(16) -0.0004(16)
C6 0.023(2) 0.0199(19) 0.023(2) -0.0012(15) 0.0029(16) -0.0016(15)
C7 0.026(2) 0.0198(19) 0.025(2) -0.0011(16) 0.0062(17) -0.0002(16)
C8 0.030(2) 0.025(2) 0.031(2) 0.0023(18) 0.0008(19) -0.0021(18)
C9 0.042(3) 0.028(2) 0.030(2) 0.0043(19) 0.000(2) -0.003(2)
C10 0.044(3) 0.030(2) 0.036(3) 0.002(2) 0.005(2) -0.009(2)
C11 0.028(2) 0.033(2) 0.037(3) -0.002(2) 0.004(2) -0.0081(19)
C12 0.026(2) 0.027(2) 0.030(2) -0.0004(18) 0.0051(18) -0.0001(17)
C13 0.026(2) 0.028(2) 0.026(2) -0.0046(17) 0.0056(17) -0.0051(18)
C14 0.033(3) 0.028(2) 0.034(3) -0.0046(19) 0.011(2) -0.0036(19)
C15 0.048(3) 0.029(2) 0.040(3) -0.011(2) 0.019(2) -0.012(2)
C16 0.052(3) 0.043(3) 0.027(2) -0.012(2) 0.013(2) -0.022(3)
C17 0.041(3) 0.052(3) 0.027(2) -0.003(2) -0.002(2) -0.012(3)
C18 0.036(3) 0.036(3) 0.031(2) -0.003(2) 0.003(2) -0.005(2)
C19 0.030(2) 0.023(2) 0.0201(19) 0.0010(16) 0.0013(16) 0.0030(17)
C20 0.033(2) 0.029(2) 0.026(2) 0.0018(18) 0.0038(18) 0.0047(19)
C21 0.041(3) 0.043(3) 0.030(3) 0.004(2) 0.009(2) 0.015(2)
C22 0.060(4) 0.033(3) 0.028(2) -0.008(2) -0.003(2) 0.020(2)
C23 0.056(3) 0.025(2) 0.032(3) -0.007(2) -0.005(2) 0.002(2)
C24 0.039(3) 0.027(2) 0.025(2) -0.0029(17) 0.0019(19) -0.0030(19)
C25 0.031(2) 0.0196(19) 0.0211(19) -0.0003(15) 0.0033(17) -0.0014(17)
C26 0.029(2) 0.032(2) 0.028(2) 0.0051(18) 0.0020(18) 0.0020(19)
C27 0.045(3) 0.032(3) 0.036(3) 0.009(2) 0.009(2) 0.011(2)
C28 0.054(3) 0.029(2) 0.037(3) 0.011(2) 0.010(2) 0.009(2)
C29 0.045(3) 0.031(2) 0.030(2) 0.008(2) 0.009(2) -0.004(2)
C30 0.033(2) 0.024(2) 0.030(2) 0.0011(17) 0.0075(19) -0.0021(18)

loop_
_atom_type_symbol
_atom_type_description
_atom_type_scat_dispersion_real
_atom_type_scat_dispersion_imag
_atom_type_scat_source
C C 0.0033 0.0016 'International Tables Vol C Tables 4.2.6.8 and 6.1.1.4'
H H 0.0000 0.0000 'International Tables Vol C Tables 4.2.6.8 and 6.1.1.4'
B B 0.0013 0.0007 'International Tables Vol C Tables 4.2.6.8 and 6.1.1.4'
N N 0.0061 0.0033 'International Tables Vol C Tables 4.2.6.8 and 6.1.1.4'
O O 0.0106 0.0060 'International Tables Vol C Tables 4.2.6.8 and 6.1.1.4'
Fe Fe 0.3463 0.8444 'International Tables Vol C Tables 4.2.6.8 and 6.1.1.4'
Br Br -0.2901 2.4595 'International Tables Vol C Tables 4.2.6.8 and 6.1.1.4'
F F 0.0171 0.0103 'International Tables Vol C Tables 4.2.6.8 and 6.1.1.4'
Cl Cl 0.1484 0.1585 'International Tables Vol C Tables 4.2.6.8 and 6.1.1.4'

loop_
_geom_angle_atom_site_label_1
_geom_angle_atom_site_label_2
_geom_angle_atom_site_label_3
_geom_angle
N3 Fe1 N5 88.18(16)
N3 Fe1 N6 155.38(17)
N5 Fe1 N6 78.49(16)
N3 Fe1 N4 78.55(17)
N5 Fe1 N4 116.63(17)
N6 Fe1 N4 88.96(16)
N3 Fe1 N1 86.04(17)
N5 Fe1 N1 85.85(17)
N6 Fe1 N1 113.17(17)
N4 Fe1 N1 151.91(17)
N3 Fe1 N2 114.17(16)
N5 Fe1 N2 151.82(17)
N6 Fe1 N2 85.59(17)
N4 Fe1 N2 85.84(17)
N1 Fe1 N2 79.20(18)
C1 N1 O1 117.7(4)
C1 N1 Fe1 117.9(3)
O1 N1 Fe1 122.9(3)
C2 N2 O2 117.8(4)
C2 N2 Fe1 117.2(3)
O2 N2 Fe1 123.4(3)
C3 N3 O3 117.5(4)
C3 N3 Fe1 119.8(3)
O3 N3 Fe1 122.0(3)
C4 N4 O4 117.6(4)
C4 N4 Fe1 118.7(3)
O4 N4 Fe1 121.7(3)
C5 N5 O5 116.3(4)
C5 N5 Fe1 118.9(3)
O5 N5 Fe1 122.4(3)
C6 N6 O6 117.1(4)
C6 N6 Fe1 119.2(3)
O6 N6 Fe1 122.7(3)
N1 O1 B1 111.2(3)
N2 O2 B2 110.6(3)
N3 O3 B1 112.4(3)
N4 O4 B2 112.0(3)
N5 O5 B1 111.6(3)
N6 O6 B2 111.3(3)
F1 B1 O5 108.0(4)
F1 B1 O3 109.3(4)
O5 B1 O3 111.3(4)
F1 B1 O1 108.1(4)
O5 B1 O1 111.1(4)
O3 B1 O1 109.1(4)
F2 B2 O4 108.5(4)
F2 B2 O6 107.2(4)
O4 B2 O6 111.8(4)
F2 B2 O2 107.9(4)
O4 B2 O2 111.1(4)
O6 B2 O2 110.1(4)
N1 C1 C2 112.1(4)
N1 C1 Br1 123.6(4)
C2 C1 Br1 124.2(4)
N2 C2 C1 112.9(4)
N2 C2 Br2 123.8(4)
C1 C2 Br2 123.2(4)
N3 C3 C4 110.3(4)
N3 C3 C7 124.5(4)
C4 C3 C7 125.1(4)
N4 C4 C3 111.9(4)
N4 C4 C13 123.2(4)
C3 C4 C13 124.8(4)
N5 C5 C6 111.3(4)
N5 C5 C19 123.7(4)
C6 C5 C19 124.9(4)
N6 C6 C5 111.1(4)
N6 C6 C25 126.2(4)
C5 C6 C25 122.7(4)
C12 C7 C8 118.5(4)
C12 C7 C3 120.9(4)
C8 C7 C3 120.6(4)
C9 C8 C7 120.7(5)
C9 C8 H8A 119.7
C7 C8 H8A 119.7
C10 C9 C8 120.6(5)
C10 C9 H9A 119.7
C8 C9 H9A 119.7
C9 C10 C11 119.6(5)
C9 C10 H10A 120.2
C11 C10 H10A 120.2
C12 C11 C10 120.1(5)
C12 C11 H11A 120.0
C10 C11 H11A 120.0
C11 C12 C7 120.4(5)
C11 C12 H12A 119.8
C7 C12 H12A 119.8
C18 C13 C14 119.9(5)
C18 C13 C4 120.5(4)
C14 C13 C4 119.6(4)
C15 C14 C13 119.7(5)
C15 C14 H14A 120.1
C13 C14 H14A 120.1
C16 C15 C14 120.1(5)
C16 C15 H15A 119.9
C14 C15 H15A 119.9
C15 C16 C17 120.4(5)
C15 C16 H16A 119.8
C17 C16 H16A 119.8
C16 C17 C18 120.0(5)
C16 C17 H17A 120.0
C18 C17 H17A 120.0
C13 C18 C17 119.8(5)
C13 C18 H18A 120.1
C17 C18 H18A 120.1
C20 C19 C24 120.1(4)
C20 C19 C5 120.9(4)
C24 C19 C5 119.0(4)
C21 C20 C19 120.1(5)
C21 C20 H20A 120.0
C19 C20 H20A 120.0
C20 C21 C22 119.5(5)
C20 C21 H21A 120.3
C22 C21 H21A 120.3
C23 C22 C21 120.1(5)
C23 C22 H22A 119.9
C21 C22 H22A 119.9
C22 C23 C24 121.0(5)
C22 C23 H23A 119.5
C24 C23 H23A 119.5
C23 C24 C19 119.3(5)
C23 C24 H24A 120.4
C19 C24 H24A 120.4
C30 C25 C26 120.3(4)
C30 C25 C6 120.6(4)
C26 C25 C6 118.9(4)
C27 C26 C25 119.6(5)
C27 C26 H26A 120.2
C25 C26 H26A 120.2
C28 C27 C26 120.2(5)
C28 C27 H27A 119.9
C26 C27 H27A 119.9
C29 C28 C27 120.2(5)
C29 C28 H28A 119.9
C27 C28 H28A 119.9
C28 C29 C30 120.4(5)
C28 C29 H29A 119.8
C30 C29 H29A 119.8
C29 C30 C25 119.3(5)
C29 C30 H30A 120.3
C25 C30 H30A 120.3
Cl2 C1S Cl1 112.0(13)
Cl2 C1S H1SA 109.2
Cl1 C1S H1SA 109.2
Cl2 C1S H1SB 109.2
Cl1 C1S H1SB 109.2
H1SA C1S H1SB 107.9
Cl4 C2S Cl3 98.6(14)
Cl4 C2S H2SA 112.1
Cl3 C2S H2SA 112.1
Cl4 C2S H2SB 112.1
Cl3 C2S H2SB 112.1
H2SA C2S H2SB 109.7

loop_
_geom_bond_atom_site_label_1
_geom_bond_atom_site_label_2
_geom_bond_distance
Br1 C1 2.007(5)
Br2 C2 1.960(5)
Fe1 N3 1.904(4)
Fe1 N5 1.904(4)
Fe1 N6 1.910(4)
Fe1 N4 1.910(4)
Fe1 N1 1.917(4)
Fe1 N2 1.921(4)
F1 B1 1.349(6)
F2 B2 1.357(6)
N1 C1 1.297(7)
N1 O1 1.361(5)
N2 C2 1.301(7)
N2 O2 1.354(5)
N3 C3 1.318(6)
N3 O3 1.370(5)
N4 C4 1.311(6)
N4 O4 1.364(5)
N5 C5 1.314(6)
N5 O5 1.370(5)
N6 C6 1.312(6)
N6 O6 1.372(5)
O1 B1 1.505(7)
O2 B2 1.501(7)
O3 B1 1.491(6)
O4 B2 1.487(6)
O5 B1 1.478(6)
O6 B2 1.490(6)
C1 C2 1.446(7)
C3 C4 1.461(6)
C3 C7 1.481(6)
C4 C13 1.487(6)
C5 C6 1.455(6)
C5 C19 1.477(6)
C6 C25 1.479(6)
C7 C12 1.400(7)
C7 C8 1.405(7)
C8 C9 1.383(7)
C8 H8A 0.9500
C9 C10 1.382(8)
C9 H9A 0.9500
C10 C11 1.396(8)
C10 H10A 0.9500
C11 C12 1.394(7)
C11 H11A 0.9500
C12 H12A 0.9500
C13 C18 1.390(7)
C13 C14 1.398(7)
C14 C15 1.391(7)
C14 H14A 0.9500
C15 C16 1.382(9)
C15 H15A 0.9500
C16 C17 1.383(9)
C16 H16A 0.9500
C17 C18 1.397(7)
C17 H17A 0.9500
C18 H18A 0.9500
C19 C20 1.394(7)
C19 C24 1.399(7)
C20 C21 1.382(7)
C20 H20A 0.9500
C21 C22 1.411(9)
C21 H21A 0.9500
C22 C23 1.366(9)
C22 H22A 0.9500
C23 C24 1.387(7)
C23 H23A 0.9500
C24 H24A 0.9500
C25 C30 1.397(7)
C25 C26 1.399(7)
C26 C27 1.393(7)
C26 H26A 0.9500
C27 C28 1.389(8)
C27 H27A 0.9500
C28 C29 1.387(8)
C28 H28A 0.9500
C29 C30 1.397(7)
C29 H29A 0.9500
C30 H30A 0.9500
C1S Cl2 1.694(5)
C1S Cl1 1.697(5)
C1S H1SA 0.9900
C1S H1SB 0.9900
C2S Cl4 1.701(5)
C2S Cl3 1.706(5)
C2S H2SA 0.9900
C2S H2SB 0.9900

loop_
_geom_torsion_atom_site_label_1
_geom_torsion_atom_site_label_2
_geom_torsion_atom_site_label_3
_geom_torsion_atom_site_label_4
_geom_torsion
N3 Fe1 N1 C1 112.2(4)
N5 Fe1 N1 C1 -159.4(4)
N6 Fe1 N1 C1 -83.8(4)
N4 Fe1 N1 C1 55.7(6)
N2 Fe1 N1 C1 -3.4(4)
N3 Fe1 N1 O1 -53.9(3)
N5 Fe1 N1 O1 34.5(3)
N6 Fe1 N1 O1 110.1(3)
N4 Fe1 N1 O1 -110.4(4)
N2 Fe1 N1 O1 -169.5(4)
N3 Fe1 N2 C2 -82.7(4)
N5 Fe1 N2 C2 57.1(5)
N6 Fe1 N2 C2 112.5(4)
N4 Fe1 N2 C2 -158.2(4)
N1 Fe1 N2 C2 -2.1(4)
N3 Fe1 N2 O2 111.7(3)
N5 Fe1 N2 O2 -108.5(4)
N6 Fe1 N2 O2 -53.0(3)
N4 Fe1 N2 O2 36.2(3)
N1 Fe1 N2 O2 -167.7(4)
N5 Fe1 N3 C3 119.6(4)
N6 Fe1 N3 C3 62.8(5)
N4 Fe1 N3 C3 1.9(3)
N1 Fe1 N3 C3 -154.5(4)
N2 Fe1 N3 C3 -78.2(4)
N5 Fe1 N3 O3 -50.7(3)
N6 Fe1 N3 O3 -107.4(4)
N4 Fe1 N3 O3 -168.3(3)
N1 Fe1 N3 O3 35.3(3)
N2 Fe1 N3 O3 111.6(3)
N3 Fe1 N4 C4 -6.6(3)
N5 Fe1 N4 C4 -88.6(4)
N6 Fe1 N4 C4 -165.2(4)
N1 Fe1 N4 C4 51.5(5)
N2 Fe1 N4 C4 109.1(4)
N3 Fe1 N4 O4 -169.9(4)
N5 Fe1 N4 O4 108.0(3)
N6 Fe1 N4 O4 31.4(3)
N1 Fe1 N4 O4 -111.9(4)
N2 Fe1 N4 O4 -54.3(3)
N3 Fe1 N5 C5 -167.1(4)
N6 Fe1 N5 C5 -7.9(3)
N4 Fe1 N5 C5 -90.8(4)
N1 Fe1 N5 C5 106.8(4)
N2 Fe1 N5 C5 49.0(5)
N3 Fe1 N5 O5 31.1(3)
N6 Fe1 N5 O5 -169.7(4)
N4 Fe1 N5 O5 107.4(3)
N1 Fe1 N5 O5 -55.0(3)
N2 Fe1 N5 O5 -112.8(4)
N3 Fe1 N6 C6 60.6(6)
N5 Fe1 N6 C6 2.1(3)
N4 Fe1 N6 C6 119.6(4)
N1 Fe1 N6 C6 -78.3(4)
N2 Fe1 N6 C6 -154.5(4)
N3 Fe1 N6 O6 -107.7(4)
N5 Fe1 N6 O6 -166.2(4)
N4 Fe1 N6 O6 -48.7(3)
N1 Fe1 N6 O6 113.5(3)
N2 Fe1 N6 O6 37.2(3)
C1 N1 O1 B1 -150.3(4)
Fe1 N1 O1 B1 15.8(5)
C2 N2 O2 B2 -151.5(4)
Fe1 N2 O2 B2 13.9(5)
C3 N3 O3 B1 -154.7(4)
Fe1 N3 O3 B1 15.7(5)
C4 N4 O4 B2 -146.1(4)
Fe1 N4 O4 B2 17.5(5)
C5 N5 O5 B1 -143.2(4)
Fe1 N5 O5 B1 19.0(5)
C6 N6 O6 B2 -156.2(4)
Fe1 N6 O6 B2 12.4(5)
N5 O5 B1 F1 169.0(4)
N5 O5 B1 O3 -71.1(5)
N5 O5 B1 O1 50.6(5)
N3 O3 B1 F1 170.9(4)
N3 O3 B1 O5 51.7(5)
N3 O3 B1 O1 -71.1(5)
N1 O1 B1 F1 171.7(3)
N1 O1 B1 O5 -70.0(5)
N1 O1 B1 O3 53.0(5)
N4 O4 B2 F2 170.6(4)
N4 O4 B2 O6 -71.4(5)
N4 O4 B2 O2 52.1(5)
N6 O6 B2 F2 172.8(4)
N6 O6 B2 O4 54.0(5)
N6 O6 B2 O2 -70.0(5)
N2 O2 B2 F2 171.8(4)
N2 O2 B2 O4 -69.3(5)
N2 O2 B2 O6 55.1(5)
O1 N1 C1 C2 174.3(4)
Fe1 N1 C1 C2 7.5(6)
O1 N1 C1 Br1 -2.5(6)
Fe1 N1 C1 Br1 -169.3(2)
O2 N2 C2 C1 172.9(4)
Fe1 N2 C2 C1 6.5(6)
O2 N2 C2 Br2 -2.7(6)
Fe1 N2 C2 Br2 -169.1(2)
N1 C1 C2 N2 -8.9(6)
Br1 C1 C2 N2 167.9(4)
N1 C1 C2 Br2 166.7(4)
Br1 C1 C2 Br2 -16.5(6)
O3 N3 C3 C4 173.0(3)
Fe1 N3 C3 C4 2.3(5)
O3 N3 C3 C7 -6.7(6)
Fe1 N3 C3 C7 -177.3(3)
O4 N4 C4 C3 173.5(4)
Fe1 N4 C4 C3 9.5(5)
O4 N4 C4 C13 -3.6(6)
Fe1 N4 C4 C13 -167.7(3)
N3 C3 C4 N4 -7.3(5)
C7 C3 C4 N4 172.4(4)
N3 C3 C4 C13 169.8(4)
C7 C3 C4 C13 -10.5(7)
O5 N5 C5 C6 174.4(4)
Fe1 N5 C5 C6 11.5(5)
O5 N5 C5 C19 -2.5(6)
Fe1 N5 C5 C19 -165.3(3)
O6 N6 C6 C5 172.1(4)
Fe1 N6 C6 C5 3.2(5)
O6 N6 C6 C25 -7.0(6)
Fe1 N6 C6 C25 -175.9(3)
N5 C5 C6 N6 -9.1(5)
C19 C5 C6 N6 167.8(4)
N5 C5 C6 C25 170.1(4)
C19 C5 C6 C25 -13.1(7)
N3 C3 C7 C12 143.1(5)
C4 C3 C7 C12 -36.5(7)
N3 C3 C7 C8 -37.8(7)
C4 C3 C7 C8 142.6(5)
C12 C7 C8 C9 0.2(7)
C3 C7 C8 C9 -178.9(5)
C7 C8 C9 C10 -1.1(8)
C8 C9 C10 C11 0.1(8)
C9 C10 C11 C12 1.8(8)
C10 C11 C12 C7 -2.7(8)
C8 C7 C12 C11 1.7(7)
C3 C7 C12 C11 -179.2(4)
N4 C4 C13 C18 -56.1(7)
C3 C4 C13 C18 127.1(5)
N4 C4 C13 C14 124.7(5)
C3 C4 C13 C14 -52.1(6)
C18 C13 C14 C15 2.3(7)
C4 C13 C14 C15 -178.5(4)
C13 C14 C15 C16 -3.0(8)
C14 C15 C16 C17 1.4(8)
C15 C16 C17 C18 0.8(8)
C14 C13 C18 C17 0.0(8)
C4 C13 C18 C17 -179.3(5)
C16 C17 C18 C13 -1.5(8)
N5 C5 C19 C20 -48.3(7)
C6 C5 C19 C20 135.3(5)
N5 C5 C19 C24 131.6(5)
C6 C5 C19 C24 -44.8(7)
C24 C19 C20 C21 -0.1(7)
C5 C19 C20 C21 179.9(4)
C19 C20 C21 C22 -0.2(8)
C20 C21 C22 C23 0.0(8)
C21 C22 C23 C24 0.5(8)
C22 C23 C24 C19 -0.8(8)
C20 C19 C24 C23 0.5(7)
C5 C19 C24 C23 -179.4(4)
N6 C6 C25 C30 -44.3(7)
C5 C6 C25 C30 136.7(5)
N6 C6 C25 C26 140.8(5)
C5 C6 C25 C26 -38.1(6)
C30 C25 C26 C27 -0.9(7)
C6 C25 C26 C27 174.0(5)
C25 C26 C27 C28 -1.0(8)
C26 C27 C28 C29 2.3(9)
C27 C28 C29 C30 -1.8(9)
C28 C29 C30 C25 -0.1(8)
C26 C25 C30 C29 1.4(7)
C6 C25 C30 C29 -173.4(4)
